data_4103101
loop_
_publ_author_name
'Balakrishna R. Bhogala'
'Burjor Captain'
'Anand Parthasarathy'
'V. Ramamurthy'

_publ_section_title
;
 Thiourea as a Template for Photodimerization of Azastilbenes
;
_journal_name_full 'Journal of the American Chemical Society'
_journal_page_first 13434
_journal_page_last 13442
_journal_paper_doi 10.1021/ja105166d
_journal_volume 132
_journal_year 2010
_chemical_formula_moiety CH4N2S,C13H10FN
_chemical_formula_sum 'C14 H14 F N3 S'
_chemical_formula_weight 275.34
_chemical_name_systematic
;

 Thiourea - 1-(4-pyridyl)-2-(4-fluorophenyl)ethylene (1:1 co-crystal)

;
_space_group_IT_number 14
_symmetry_cell_setting monoclinic
_symmetry_space_group_name_Hall '-P 2ybc'
_symmetry_space_group_name_H-M 'P 1 21/c 1'
_atom_sites_solution_hydrogens geom
_atom_sites_solution_primary direct
_atom_sites_solution_secondary difmap
_audit_creation_method SHELXL-97
_cell_angle_alpha 90.00
_cell_angle_beta 101.1560(10)
_cell_angle_gamma 90.00
_cell_formula_units_Z 4
_cell_length_a 8.6368(4)
_cell_length_b 9.0716(4)
_cell_length_c 18.1959(9)
_cell_measurement_reflns_used 3754
_cell_measurement_temperature 296(2)
_cell_measurement_theta_max 26.16
_cell_measurement_theta_min 2.28
_cell_volume 1398.70(11)
_computing_cell_refinement 'SAINT+  V7.46A (Bruker, 2007)'
_computing_data_collection 'APEX2 v2.2-0 (Bruker, 2007)'
_computing_data_reduction 'SAINT+  V7.46A (Bruker, 2007)'
_computing_molecular_graphics 'XSHELL v4.02 (Bruker, 2000)'
_computing_publication_material 'XCIF v6.12 (Bruker, 2001)'
_computing_structure_refinement 'SHELXL-97 (Sheldrick, 1997)'
_computing_structure_solution 'SHELXS-97 (Sheldrick, 1990)'
_diffrn_ambient_temperature 296(2)
_diffrn_measured_fraction_theta_full 0.996
_diffrn_measured_fraction_theta_max 0.996
_diffrn_measurement_device_type 'Bruker SMART APEX2 CCD diffractometer'
_diffrn_measurement_method 'omega scans'
_diffrn_radiation_monochromator graphite
_diffrn_radiation_source 'fine-focus sealed tube'
_diffrn_radiation_type MoK\a
_diffrn_radiation_wavelength 0.71073
_diffrn_reflns_av_R_equivalents 0.0264
_diffrn_reflns_av_sigmaI/netI 0.0273
_diffrn_reflns_limit_h_max 11
_diffrn_reflns_limit_h_min -11
_diffrn_reflns_limit_k_max 12
_diffrn_reflns_limit_k_min -12
_diffrn_reflns_limit_l_max 24
_diffrn_reflns_limit_l_min -24
_diffrn_reflns_number 14888
_diffrn_reflns_theta_full 28.98
_diffrn_reflns_theta_max 28.98
_diffrn_reflns_theta_min 2.28
_exptl_absorpt_coefficient_mu 0.232
_exptl_absorpt_correction_T_max 0.9794
_exptl_absorpt_correction_T_min 0.9211
_exptl_absorpt_correction_type multi-scan
_exptl_absorpt_process_details '(SADABS 2007/4 Bruker)'
_exptl_crystal_colour colourless
_exptl_crystal_density_diffrn 1.308
_exptl_crystal_density_method 'not measured'
_exptl_crystal_description block
_exptl_crystal_F_000 576
_exptl_crystal_size_max 0.36
_exptl_crystal_size_mid 0.21
_exptl_crystal_size_min 0.09
_refine_diff_density_max 0.205
_refine_diff_density_min -0.163
_refine_diff_density_rms 0.049
_refine_ls_extinction_method none
_refine_ls_goodness_of_fit_ref 1.025
_refine_ls_hydrogen_treatment constr
_refine_ls_matrix_type full
_refine_ls_number_parameters 308
_refine_ls_number_reflns 3704
_refine_ls_number_restraints 36
_refine_ls_restrained_S_all 1.024
_refine_ls_R_factor_all 0.0736
_refine_ls_R_factor_gt 0.0450
_refine_ls_shift/su_max 0.000
_refine_ls_shift/su_mean 0.000
_refine_ls_structure_factor_coef Fsqd
_refine_ls_weighting_details 'calc w=1/[\s^2^(Fo^2^)+(0.0705P)^2^+0.0869P] where P=(Fo^2^+2Fc^2^)/3'
_refine_ls_weighting_scheme calc
_refine_ls_wR_factor_gt 0.1146
_refine_ls_wR_factor_ref 0.1314
_reflns_number_gt 2396
_reflns_number_total 3704
_reflns_threshold_expression >2sigma(I)
_cod_data_source_file ja105166d_si_005.cif
_cod_data_source_block co-crystal_4c
_cod_original_sg_symbol_H-M 'P 1 21/c 1 '
_cod_database_code 4103101

loop_
_symmetry_equiv_pos_as_xyz
'x, y, z'
'-x, y+1/2, -z+1/2'
'-x, -y, -z'
'x, -y-1/2, z-1/2'

loop_
_atom_site_label
_atom_site_type_symbol
_atom_site_fract_x
_atom_site_fract_y
_atom_site_fract_z
_atom_site_U_iso_or_equiv
_atom_site_adp_type
_atom_site_occupancy
_atom_site_symmetry_multiplicity
_atom_site_calc_flag
_atom_site_refinement_flags
_atom_site_disorder_assembly
_atom_site_disorder_group
S1 S 0.23720(5) 0.50412(5) 0.46751(2) 0.06445(17) Uani 1 1 d . . .
C2 C 0.27342(17) 0.45386(17) 0.55869(9) 0.0549(3) Uani 1 1 d . . .
N3 N 0.41890(16) 0.43456(18) 0.59736(8) 0.0755(4) Uani 1 1 d . . .
H3A H 0.4335 0.4076 0.6435 0.091 Uiso 1 1 calc R . .
H3B H 0.4985 0.4490 0.5763 0.091 Uiso 1 1 calc R . .
N4 N 0.15591(16) 0.42954(17) 0.59477(8) 0.0710(4) Uani 1 1 d . . .
H4A H 0.1761 0.4027 0.6410 0.085 Uiso 1 1 calc R . .
H4B H 0.0597 0.4407 0.5719 0.085 Uiso 1 1 calc R . .
N5A N 0.4094(10) 0.4265(12) -0.2378(4) 0.095(3) Uani 0.555(6) 1 d PD A 1
C6A C 0.4284(15) 0.3171(10) -0.1869(4) 0.0720(16) Uani 0.555(6) 1 d PD A 1
H6A H 0.4578 0.2250 -0.2020 0.086 Uiso 0.555(6) 1 calc PR A 1
C7A C 0.4080(10) 0.3310(9) -0.1153(4) 0.0633(14) Uani 0.555(6) 1 d PD A 1
H7A H 0.4425 0.2574 -0.0804 0.076 Uiso 0.555(6) 1 calc PR A 1
C8A C 0.3347(7) 0.4568(8) -0.0946(3) 0.0567(14) Uani 0.555(6) 1 d PD A 1
C9A C 0.2991(13) 0.5670(9) -0.1464(4) 0.0751(17) Uani 0.555(6) 1 d PD A 1
H9A H 0.2607 0.6569 -0.1331 0.090 Uiso 0.555(6) 1 calc PR A 1
C10A C 0.321(2) 0.5430(12) -0.2175(6) 0.087(3) Uani 0.555(6) 1 d PD A 1
H10A H 0.2739 0.6080 -0.2547 0.104 Uiso 0.555(6) 1 calc PR A 1
C11A C 0.3020(4) 0.4616(4) -0.0184(2) 0.0662(10) Uani 0.555(6) 1 d PD A 1
H11A H 0.3436 0.3863 0.0142 0.079 Uiso 0.555(6) 1 calc PR A 1
C12A C 0.2192(4) 0.5632(4) 0.0072(2) 0.0610(9) Uani 0.555(6) 1 d PD A 1
H12A H 0.1832 0.6397 -0.0257 0.073 Uiso 0.555(6) 1 calc PR A 1
C13A C 0.1760(9) 0.5724(8) 0.0804(3) 0.0599(14) Uani 0.555(6) 1 d PD A 1
C14A C 0.0756(14) 0.6834(11) 0.0955(5) 0.0720(19) Uani 0.555(6) 1 d PD A 1
H14A H 0.0302 0.7461 0.0568 0.086 Uiso 0.555(6) 1 calc PR A 1
C15A C 0.041(2) 0.7040(19) 0.1656(6) 0.087(3) Uani 0.555(6) 1 d PD A 1
H15A H -0.0080 0.7894 0.1779 0.104 Uiso 0.555(6) 1 calc PR A 1
C16A C 0.0820(14) 0.5928(15) 0.2161(5) 0.087(4) Uani 0.555(6) 1 d PD A 1
C17A C 0.1799(19) 0.4802(15) 0.2056(5) 0.086(3) Uani 0.555(6) 1 d PD A 1
H17A H 0.2139 0.4111 0.2430 0.103 Uiso 0.555(6) 1 calc PR A 1
C18A C 0.2268(16) 0.4725(12) 0.1370(5) 0.084(2) Uani 0.555(6) 1 d PD A 1
H18A H 0.2948 0.3974 0.1290 0.101 Uiso 0.555(6) 1 calc PR A 1
F19A F 0.0471(15) 0.6085(15) 0.2850(5) 0.127(3) Uani 0.555(6) 1 d PD A 1
N5B N 0.3701(13) 0.4148(11) -0.2413(5) 0.0671(18) Uani 0.445(6) 1 d PD A 2
C6B C 0.410(2) 0.3409(15) -0.1765(7) 0.114(5) Uani 0.445(6) 1 d PD A 2
H6B H 0.4716 0.2572 -0.1773 0.137 Uiso 0.445(6) 1 calc PR A 2
C7B C 0.3695(14) 0.3748(10) -0.1100(5) 0.077(3) Uani 0.445(6) 1 d PD A 2
H7B H 0.3845 0.3074 -0.0707 0.092 Uiso 0.445(6) 1 calc PR A 2
C8B C 0.3055(12) 0.5129(10) -0.1024(4) 0.073(3) Uani 0.445(6) 1 d PD A 2
C9B C 0.2841(18) 0.6033(11) -0.1636(6) 0.079(2) Uani 0.445(6) 1 d PD A 2
H9B H 0.2370 0.6951 -0.1616 0.095 Uiso 0.445(6) 1 calc PR A 2
C10B C 0.331(3) 0.5604(18) -0.2272(7) 0.105(5) Uani 0.445(6) 1 d PD A 2
H10B H 0.3373 0.6314 -0.2633 0.126 Uiso 0.445(6) 1 calc PR A 2
C11B C 0.2554(6) 0.5553(6) -0.0335(3) 0.0744(15) Uani 0.445(6) 1 d PD A 2
H11B H 0.2154 0.6505 -0.0333 0.089 Uiso 0.445(6) 1 calc PR A 2
C12B C 0.2578(5) 0.4807(5) 0.0279(2) 0.0680(13) Uani 0.445(6) 1 d PD A 2
H12B H 0.3015 0.3868 0.0296 0.082 Uiso 0.445(6) 1 calc PR A 2
C13B C 0.1996(11) 0.5277(9) 0.0943(4) 0.0600(19) Uani 0.445(6) 1 d PD A 2
C14B C 0.1100(18) 0.6541(14) 0.0965(6) 0.074(3) Uani 0.445(6) 1 d PD A 2
H14B H 0.0974 0.7195 0.0564 0.089 Uiso 0.445(6) 1 calc PR A 2
C15B C 0.039(3) 0.685(2) 0.1568(7) 0.074(4) Uani 0.445(6) 1 d PD A 2
H15B H -0.0415 0.7549 0.1527 0.089 Uiso 0.445(6) 1 calc PR A 2
C16B C 0.0905(18) 0.6109(15) 0.2227(5) 0.079(4) Uani 0.445(6) 1 d PD A 2
C17B C 0.183(2) 0.4883(17) 0.2249(7) 0.085(3) Uani 0.445(6) 1 d PD A 2
H17B H 0.2107 0.4335 0.2686 0.102 Uiso 0.445(6) 1 calc PR A 2
C18B C 0.233(2) 0.4481(15) 0.1601(6) 0.080(2) Uani 0.445(6) 1 d PD A 2
H18B H 0.2919 0.3624 0.1608 0.096 Uiso 0.445(6) 1 calc PR A 2
F19B F 0.0226(17) 0.6404(17) 0.2819(6) 0.108(3) Uani 0.445(6) 1 d PD A 2

loop_
_atom_site_aniso_label
_atom_site_aniso_U_11
_atom_site_aniso_U_22
_atom_site_aniso_U_33
_atom_site_aniso_U_23
_atom_site_aniso_U_13
_atom_site_aniso_U_12
S1 0.0518(2) 0.0902(3) 0.0548(2) 0.00271(18) 0.01884(16) 0.00341(18)
C2 0.0516(8) 0.0595(8) 0.0570(8) -0.0035(7) 0.0189(6) 0.0007(6)
N3 0.0516(7) 0.1139(12) 0.0625(8) 0.0116(8) 0.0143(6) 0.0021(7)
N4 0.0562(7) 0.1019(11) 0.0588(8) 0.0118(7) 0.0208(6) 0.0028(7)
N5A 0.052(4) 0.169(6) 0.064(3) -0.003(3) 0.006(2) -0.026(3)
C6A 0.080(4) 0.078(4) 0.057(2) -0.005(2) 0.011(2) -0.002(3)
C7A 0.070(4) 0.063(4) 0.058(2) -0.001(2) 0.014(2) 0.001(2)
C8A 0.055(3) 0.056(4) 0.059(2) -0.002(3) 0.0122(18) -0.004(3)
C9A 0.082(3) 0.068(4) 0.073(4) 0.030(3) 0.010(4) 0.014(3)
C10A 0.093(7) 0.088(4) 0.079(5) 0.028(4) 0.013(4) 0.003(3)
C11A 0.071(2) 0.065(2) 0.063(2) 0.0037(16) 0.0147(16) -0.0023(16)
C12A 0.0651(19) 0.054(2) 0.064(2) 0.0092(17) 0.0118(16) -0.0006(15)
C13A 0.052(3) 0.057(4) 0.068(3) 0.011(2) 0.005(2) -0.003(2)
C14A 0.061(4) 0.067(3) 0.085(4) -0.003(2) 0.005(3) 0.005(2)
C15A 0.095(6) 0.071(4) 0.096(7) -0.010(4) 0.023(5) -0.010(4)
C16A 0.074(5) 0.112(6) 0.089(6) -0.032(5) 0.052(4) -0.035(4)
C17A 0.103(5) 0.089(4) 0.072(5) 0.022(4) 0.031(5) 0.010(4)
C18A 0.083(4) 0.084(6) 0.092(6) 0.004(4) 0.036(5) 0.013(3)
F19A 0.121(5) 0.188(8) 0.086(3) -0.012(3) 0.052(3) 0.002(4)
N5B 0.046(4) 0.092(4) 0.060(3) 0.007(3) 0.004(2) -0.006(3)
C6B 0.086(6) 0.102(6) 0.150(12) -0.040(7) 0.017(7) 0.001(4)
C7B 0.074(6) 0.067(8) 0.085(6) 0.017(5) 0.007(4) 0.002(4)
C8B 0.066(4) 0.056(5) 0.093(5) -0.006(4) 0.003(3) 0.000(3)
C9B 0.088(4) 0.072(5) 0.072(5) 0.023(4) 0.002(4) 0.007(4)
C10B 0.072(5) 0.169(13) 0.075(5) 0.032(7) 0.019(4) -0.003(8)
C11B 0.084(3) 0.061(3) 0.078(3) 0.012(2) 0.014(3) -0.005(2)
C12B 0.070(3) 0.060(3) 0.074(3) -0.001(2) 0.011(2) -0.005(2)
C13B 0.058(4) 0.059(5) 0.057(3) 0.020(3) -0.002(3) -0.006(3)
C14B 0.069(7) 0.080(6) 0.071(4) 0.023(4) 0.012(3) 0.009(4)
C15B 0.068(5) 0.074(7) 0.079(6) -0.004(5) 0.016(4) 0.006(5)
C16B 0.078(6) 0.086(6) 0.070(5) 0.013(5) 0.008(4) -0.023(4)
C17B 0.083(5) 0.098(6) 0.074(5) 0.019(5) 0.014(5) -0.016(5)
C18B 0.080(4) 0.074(4) 0.086(6) 0.015(4) 0.012(5) 0.000(3)
F19B 0.102(4) 0.136(4) 0.105(4) -0.003(3) 0.066(3) -0.012(4)

loop_
_atom_type_symbol
_atom_type_description
_atom_type_scat_dispersion_real
_atom_type_scat_dispersion_imag
_atom_type_scat_source
C C 0.0033 0.0016 'International Tables Vol C Tables 4.2.6.8 and 6.1.1.4'
H H 0.0000 0.0000 'International Tables Vol C Tables 4.2.6.8 and 6.1.1.4'
N N 0.0061 0.0033 'International Tables Vol C Tables 4.2.6.8 and 6.1.1.4'
F F 0.0171 0.0103 'International Tables Vol C Tables 4.2.6.8 and 6.1.1.4'
S S 0.1246 0.1234 'International Tables Vol C Tables 4.2.6.8 and 6.1.1.4'

loop_
_geom_angle_atom_site_label_1
_geom_angle_atom_site_label_2
_geom_angle_atom_site_label_3
_geom_angle
N3 C2 N4 116.82(15)
N3 C2 S1 122.15(12)
N4 C2 S1 121.03(12)
C2 N3 H3A 120.0
C2 N3 H3B 120.0
H3A N3 H3B 120.0
C2 N4 H4A 120.0
C2 N4 H4B 120.0
H4A N4 H4B 120.0
C6A N5A C10A 112.0(6)
N5A C6A C7A 125.0(7)
N5A C6A H6A 117.5
C7A C6A H6A 117.5
C6A C7A C8A 119.2(6)
C6A C7A H7A 120.4
C8A C7A H7A 120.4
C9A C8A C7A 117.8(5)
C9A C8A C11A 124.7(6)
C7A C8A C11A 117.4(6)
C10A C9A C8A 118.9(6)
C10A C9A H9A 120.5
C8A C9A H9A 120.5
C9A C10A N5A 123.9(8)
C9A C10A H10A 118.1
N5A C10A H10A 118.1
C12A C11A C8A 125.2(5)
C12A C11A H11A 117.4
C8A C11A H11A 117.4
C11A C12A C13A 128.5(5)
C11A C12A H12A 115.7
C13A C12A H12A 115.7
C18A C13A C14A 116.6(5)
C18A C13A C12A 123.1(6)
C14A C13A C12A 120.2(6)
C15A C14A C13A 122.4(6)
C15A C14A H14A 118.8
C13A C14A H14A 118.8
C16A C15A C14A 116.6(8)
C16A C15A H15A 121.7
C14A C15A H15A 121.7
F19A C16A C17A 117.7(8)
F19A C16A C15A 118.1(8)
C17A C16A C15A 123.2(5)
C16A C17A C18A 117.5(6)
C16A C17A H17A 121.3
C18A C17A H17A 121.3
C13A C18A C17A 122.3(5)
C13A C18A H18A 118.9
C17A C18A H18A 118.9
C6B N5B C10B 109.9(7)
N5B C6B C7B 127.2(9)
N5B C6B H6B 116.4
C7B C6B H6B 116.4
C6B C7B C8B 118.0(7)
C6B C7B H7B 121.0
C8B C7B H7B 121.0
C9B C8B C7B 117.0(6)
C9B C8B C11B 121.8(8)
C7B C8B C11B 121.0(8)
C10B C9B C8B 120.5(7)
C10B C9B H9B 119.7
C8B C9B H9B 119.7
C9B C10B N5B 123.5(10)
C9B C10B H10B 118.3
N5B C10B H10B 118.3
C12B C11B C8B 130.1(6)
C12B C11B H11B 115.0
C8B C11B H11B 115.0
C11B C12B C13B 127.4(6)
C11B C12B H12B 116.3
C13B C12B H12B 116.3
C18B C13B C14B 115.4(6)
C18B C13B C12B 121.3(7)
C14B C13B C12B 123.3(6)
C15B C14B C13B 121.8(7)
C15B C14B H14B 119.1
C13B C14B H14B 119.1
C16B C15B C14B 118.1(7)
C16B C15B H15B 120.9
C14B C15B H15B 120.9
F19B C16B C17B 118.6(7)
F19B C16B C15B 118.8(8)
C17B C16B C15B 121.1(7)
C16B C17B C18B 117.8(8)
C16B C17B H17B 121.1
C18B C17B H17B 121.1
C13B C18B C17B 123.9(8)
C13B C18B H18B 118.1
C17B C18B H18B 118.1

loop_
_geom_bond_atom_site_label_1
_geom_bond_atom_site_label_2
_geom_bond_distance
S1 C2 1.6904(16)
C2 N3 1.328(2)
C2 N4 1.3294(19)
N3 H3A 0.8600
N3 H3B 0.8600
N4 H4A 0.8600
N4 H4B 0.8600
N5A C6A 1.347(7)
N5A C10A 1.396(8)
C6A C7A 1.352(6)
C6A H6A 0.9300
C7A C8A 1.392(6)
C7A H7A 0.9300
C8A C9A 1.367(6)
C8A C11A 1.469(5)
C9A C10A 1.360(6)
C9A H9A 0.9300
C10A H10A 0.9300
C11A C12A 1.307(5)
C11A H11A 0.9300
C12A C13A 1.452(5)
C12A H12A 0.9300
C13A C18A 1.379(7)
C13A C14A 1.391(6)
C14A C15A 1.379(6)
C14A H14A 0.9300
C15A C16A 1.365(7)
C15A H15A 0.9300
C16A F19A 1.352(6)
C16A C17A 1.363(6)
C17A C18A 1.386(7)
C17A H17A 0.9300
C18A H18A 0.9300
N5B C6B 1.342(8)
N5B C10B 1.400(9)
C6B C7B 1.357(7)
C6B H6B 0.9300
C7B C8B 1.387(7)
C7B H7B 0.9300
C8B C9B 1.367(7)
C8B C11B 1.455(7)
C9B C10B 1.353(8)
C9B H9B 0.9300
C10B H10B 0.9300
C11B C12B 1.303(6)
C11B H11B 0.9300
C12B C13B 1.459(6)
C12B H12B 0.9300
C13B C18B 1.379(7)
C13B C14B 1.388(7)
C14B C15B 1.387(7)
C14B H14B 0.9300
C15B C16B 1.373(7)
C15B H15B 0.9300
C16B F19B 1.349(6)
C16B C17B 1.363(7)
C17B C18B 1.381(8)
C17B H17B 0.9300
C18B H18B 0.9300
